data_7132791
loop_
_publ_author_name
'Zhang, Qiuxin'
'Zhang, Heng'
'Geng, Senbai'
'Zhao, Xian'
'Liu, Shucheng'
'Hong, Kun'
'Pan, Jianming'
'Yan, Xingchen'

_publ_section_title
;
 Green transformation of CO<sub>2</sub> into &#x3b3;-amino alcohols with
 continuous stereocenters.
;
_journal_issue 15
_journal_name_full 'Chemical communications (Cambridge, England)'
_journal_page_first 2062
_journal_page_last 2065
_journal_paper_doi 10.1039/d3cc05193e
_journal_volume 60
_journal_year 2024
_chemical_absolute_configuration ad
_chemical_formula_moiety 'C10 H19 N O3'
_chemical_formula_sum 'C10 H19 N O3'
_chemical_formula_weight 201.26
_chemical_name_systematic (2S,3R)-N,N-Dimethyl-2-carboxyl-3-methyl-hexanamide
_space_group_crystal_system monoclinic
_space_group_IT_number 4
_space_group_name_Hall 'P 2yb'
_space_group_name_H-M_alt 'P 1 21 1'
_atom_sites_solution_hydrogens geom
_atom_sites_solution_primary dual
_audit_creation_date 2023-12-20
_audit_creation_method
;
Olex2 1.5
(compiled 2022.04.07 svn.rca3783a0 for OlexSys, GUI svn.r6498)
;
_audit_update_record
;
2024-01-04 deposited with the CCDC.	2024-01-23 downloaded from the CCDC.
;
_cell_angle_alpha 90
_cell_angle_beta 98.633(7)
_cell_angle_gamma 90
_cell_formula_units_Z 2
_cell_length_a 5.4153(5)
_cell_length_b 11.2753(12)
_cell_length_c 9.4479(10)
_cell_measurement_reflns_used 6259
_cell_measurement_temperature 193.00
_cell_measurement_theta_max 79.23
_cell_measurement_theta_min 4.73
_cell_volume 570.34(10)
_computing_cell_refinement 'SAINT V8.40B (Bruker, 2019)'
_computing_data_collection 'APEX5 V2023.9-2 (Bruker, 2023)'
_computing_data_reduction 'SAINT V8.40B (Bruker, 2019)'
_computing_molecular_graphics 'Olex2 1.5 (Dolomanov et al., 2009)'
_computing_publication_material 'Olex2 1.5 (Dolomanov et al., 2009)'
_computing_structure_refinement 'SHELXL 2019/3 (Sheldrick, 2015)'
_computing_structure_solution 'SHELXT 2018/2 (Sheldrick, 2018)'
_diffrn_ambient_temperature 193.00
_diffrn_detector CPAD
_diffrn_detector_area_resol_mean 7.41
_diffrn_detector_type 'Bruker PHOTON III'
_diffrn_measured_fraction_theta_full 0.994
_diffrn_measured_fraction_theta_max 0.976
_diffrn_measurement_device 'four-circle diffractometer'
_diffrn_measurement_device_type 'Bruker D8 VENTURE dual wavelength Mo/Cu'
_diffrn_measurement_method '\w and \f scans'
_diffrn_radiation_monochromator 'Helios Multi-layer Optic'
_diffrn_radiation_probe x-ray
_diffrn_radiation_type CuK\a
_diffrn_radiation_wavelength 1.54178
_diffrn_reflns_av_R_equivalents 0.0665
_diffrn_reflns_av_unetI/netI 0.0541
_diffrn_reflns_Laue_measured_fraction_full 0.994
_diffrn_reflns_Laue_measured_fraction_max 0.976
_diffrn_reflns_limit_h_max 6
_diffrn_reflns_limit_h_min -6
_diffrn_reflns_limit_k_max 13
_diffrn_reflns_limit_k_min -14
_diffrn_reflns_limit_l_max 11
_diffrn_reflns_limit_l_min -11
_diffrn_reflns_number 9916
_diffrn_reflns_point_group_measured_fraction_full 0.984
_diffrn_reflns_point_group_measured_fraction_max 0.940
_diffrn_reflns_theta_full 67.679
_diffrn_reflns_theta_max 79.660
_diffrn_reflns_theta_min 6.152
_diffrn_source 'microfocus sealed X-ray tube'
_diffrn_source_current 1.1
_diffrn_source_power 0.05500000000000001
_diffrn_source_type 'Incoatec I\ms DIAMOND'
_diffrn_source_voltage 50.0
_diffrn_standards_number 0
_exptl_absorpt_coefficient_mu 0.700
_exptl_absorpt_correction_T_max 0.7542
_exptl_absorpt_correction_T_min 0.5605
_exptl_absorpt_correction_type multi-scan
_exptl_absorpt_process_details
;
SADABS-2016/2 (Bruker,2016/2) was used for absorption correction.
wR2(int) was 0.1413 before and 0.0915 after correction.
The Ratio of minimum to maximum transmission is 0.7432.
The \l/2 correction factor is Not present.
;
_exptl_crystal_colour colorless
_exptl_crystal_density_diffrn 1.172
_exptl_crystal_description needle
_exptl_crystal_F_000 220
_exptl_crystal_recrystallization_method 'Re-crystallisation from solvent: Tetrahydrofuran'
_exptl_crystal_size_max 0.12
_exptl_crystal_size_mid 0.1
_exptl_crystal_size_min 0.09
_refine_diff_density_max 0.218
_refine_diff_density_min -0.158
_refine_diff_density_rms 0.040
_refine_ls_abs_structure_details
;
 Flack x determined using 898 quotients [(I+)-(I-)]/[(I+)+(I-)]
 (Parsons, Flack and Wagner, Acta Cryst. B69 (2013) 249-259).
;
_refine_ls_abs_structure_Flack -0.02(16)
_refine_ls_extinction_method none
_refine_ls_goodness_of_fit_ref 1.065
_refine_ls_hydrogen_treatment constr
_refine_ls_matrix_type full
_refine_ls_number_parameters 132
_refine_ls_number_reflns 2324
_refine_ls_number_restraints 1
_refine_ls_restrained_S_all 1.065
_refine_ls_R_factor_all 0.0492
_refine_ls_R_factor_gt 0.0453
_refine_ls_shift/su_max 0.000
_refine_ls_shift/su_mean 0.000
_refine_ls_structure_factor_coef Fsqd
_refine_ls_weighting_details 'w=1/[\s^2^(Fo^2^)+(0.0701P)^2^+0.0614P] where P=(Fo^2^+2Fc^2^)/3'
_refine_ls_weighting_scheme calc
_refine_ls_wR_factor_gt 0.1199
_refine_ls_wR_factor_ref 0.1239
_reflns_Friedel_coverage 0.833
_reflns_Friedel_fraction_full 0.973
_reflns_Friedel_fraction_max 0.899
_reflns_number_gt 2124
_reflns_number_total 2324
_reflns_threshold_expression 'I > 2\s(I)'
_cod_data_source_file d3cc05193e2.cif
_cod_data_source_block a
_cod_depositor_comments
;
The following automatic conversions were performed:

data item '_diffrn_radiation_probe' value 'X-ray' was changed to
'x-ray' in accordance with the
/home/data/users/saulius/crontab/automatic-downloads/current/RSC/lib/dictionaries/cif_core.dic
dictionary named 'cif_core.dic' version 2.4.2 last updated on
2011-04-26.

Automatic conversion script
Id: cif_fix_values 8170 2020-07-09 18:12:32Z antanas 
;
_cod_database_code 7132791
_shelx_shelxl_version_number 2019/3
_shelx_space_group_comment
;
The symmetry employed for this shelxl refinement is uniquely defined
by the following loop, which should always be used as a source of
symmetry information in preference to the above space-group names.
They are only intended as comments.
;
_shelx_estimated_absorpt_t_max 0.940
_shelx_estimated_absorpt_t_min 0.921
_olex2_refinement_description
;
1. Fixed Uiso
 At 1.2 times of:
  All C(H) groups, All C(H,H) groups
 At 1.5 times of:
  All C(H,H,H) groups, All O(H) groups
2.a Ternary CH refined with riding coordinates:
 C4(H4), C6(H6)
2.b Secondary CH2 refined with riding coordinates:
 C8(H8A,H8B), C9(H9A,H9B)
2.c Idealised Me refined as rotating group:
 C1(H1A,H1B,H1C), C2(H2A,H2B,H2C), C7(H7A,H7B,H7C), C10(H10A,H10B,H10C)
2.d Idealised tetrahedral OH refined as rotating group:
 O1(H1)
;
_olex2_submission_special_instructions 'No special instructions were received'
_site XU

loop_
_space_group_symop_operation_xyz
'x, y, z'
'-x, y+1/2, -z'

loop_
_atom_site_label
_atom_site_type_symbol
_atom_site_fract_x
_atom_site_fract_y
_atom_site_fract_z
_atom_site_U_iso_or_equiv
_atom_site_adp_type
_atom_site_occupancy
_atom_site_site_symmetry_order
_atom_site_calc_flag
_atom_site_refinement_flags_posn
_atom_site_refinement_flags_adp
_atom_site_refinement_flags_occupancy
_atom_site_disorder_assembly
_atom_site_disorder_group
O1 O 0.1986(4) 0.75193(19) 0.5235(2) 0.0524(6) Uani 1 1 d . . . . .
H1 H 0.079612 0.799720 0.523532 0.079 Uiso 1 1 calc R U . . .
O2 O 0.0224(4) 0.6654(2) 0.6936(3) 0.0604(6) Uani 1 1 d . . . . .
O3 O 0.1423(3) 0.42136(19) 0.5131(2) 0.0488(5) Uani 1 1 d . . . . .
N1 N 0.4145(4) 0.4997(2) 0.3808(2) 0.0414(5) Uani 1 1 d . . . . .
C1 C 0.3334(7) 0.4174(3) 0.2634(3) 0.0581(8) Uani 1 1 d . . . . .
H1A H 0.214542 0.360441 0.293147 0.087 Uiso 1 1 calc R U . . .
H1B H 0.478674 0.374758 0.238441 0.087 Uiso 1 1 calc R U . . .
H1C H 0.252848 0.461749 0.179813 0.087 Uiso 1 1 calc R U . . .
C2 C 0.6134(5) 0.5820(3) 0.3575(3) 0.0512(7) Uani 1 1 d . . . . .
H2A H 0.586838 0.658414 0.402427 0.077 Uiso 1 1 calc R U . . .
H2B H 0.611160 0.593518 0.254509 0.077 Uiso 1 1 calc R U . . .
H2C H 0.775272 0.549347 0.400020 0.077 Uiso 1 1 calc R U . . .
C3 C 0.3111(4) 0.4933(2) 0.5000(2) 0.0355(5) Uani 1 1 d . . . . .
C4 C 0.3941(4) 0.5783(2) 0.6240(2) 0.0326(5) Uani 1 1 d . . . . .
H4 H 0.549338 0.619973 0.605793 0.039 Uiso 1 1 calc R U . . .
C5 C 0.1857(4) 0.6691(2) 0.6208(3) 0.0356(5) Uani 1 1 d . . . . .
C6 C 0.4501(4) 0.5117(2) 0.7671(3) 0.0356(5) Uani 1 1 d . . . . .
H6 H 0.294981 0.470057 0.785485 0.043 Uiso 1 1 calc R U . . .
C7 C 0.5286(6) 0.5996(3) 0.8878(3) 0.0502(7) Uani 1 1 d . . . . .
H7A H 0.682260 0.639900 0.871621 0.075 Uiso 1 1 calc R U . . .
H7B H 0.558274 0.557155 0.979288 0.075 Uiso 1 1 calc R U . . .
H7C H 0.395833 0.658293 0.890152 0.075 Uiso 1 1 calc R U . . .
C8 C 0.6548(5) 0.4190(3) 0.7580(3) 0.0409(6) Uani 1 1 d . . . . .
H8A H 0.600768 0.367123 0.674538 0.049 Uiso 1 1 calc R U . . .
H8B H 0.808108 0.460716 0.740207 0.049 Uiso 1 1 calc R U . . .
C9 C 0.7188(6) 0.3419(3) 0.8895(3) 0.0569(8) Uani 1 1 d . . . . .
H9A H 0.565638 0.301310 0.909579 0.068 Uiso 1 1 calc R U . . .
H9B H 0.780325 0.392699 0.972759 0.068 Uiso 1 1 calc R U . . .
C10 C 0.9166(6) 0.2492(4) 0.8714(4) 0.0682(10) Uani 1 1 d . . . . .
H10A H 0.860469 0.201334 0.785991 0.102 Uiso 1 1 calc R U . . .
H10B H 0.942734 0.197629 0.955853 0.102 Uiso 1 1 calc R U . . .
H10C H 1.073648 0.288897 0.860702 0.102 Uiso 1 1 calc R U . . .

loop_
_atom_site_aniso_label
_atom_site_aniso_U_11
_atom_site_aniso_U_22
_atom_site_aniso_U_33
_atom_site_aniso_U_23
_atom_site_aniso_U_13
_atom_site_aniso_U_12
O1 0.0475(11) 0.0461(11) 0.0677(12) 0.0176(10) 0.0220(9) 0.0182(9)
O2 0.0373(10) 0.0558(12) 0.0951(16) 0.0196(12) 0.0326(10) 0.0128(9)
O3 0.0423(10) 0.0475(11) 0.0569(11) -0.0061(9) 0.0088(8) -0.0161(9)
N1 0.0398(11) 0.0397(11) 0.0450(11) -0.0022(9) 0.0077(8) 0.0005(9)
C1 0.073(2) 0.0532(17) 0.0478(14) -0.0088(14) 0.0087(14) -0.0026(17)
C2 0.0421(15) 0.0610(18) 0.0528(15) 0.0005(14) 0.0143(12) -0.0052(13)
C3 0.0285(11) 0.0347(12) 0.0427(12) 0.0009(10) 0.0029(9) 0.0016(9)
C4 0.0230(10) 0.0296(11) 0.0457(12) 0.0008(10) 0.0066(8) -0.0018(8)
C5 0.0243(10) 0.0316(11) 0.0509(13) -0.0003(10) 0.0064(9) -0.0015(9)
C6 0.0271(11) 0.0372(13) 0.0432(12) 0.0014(10) 0.0079(9) -0.0020(9)
C7 0.0553(17) 0.0502(16) 0.0445(14) -0.0035(12) 0.0058(12) -0.0004(13)
C8 0.0289(11) 0.0407(13) 0.0537(14) 0.0069(12) 0.0086(10) 0.0012(10)
C9 0.0444(15) 0.065(2) 0.0602(18) 0.0204(16) 0.0056(13) 0.0105(14)
C10 0.0388(16) 0.065(2) 0.097(3) 0.029(2) 0.0004(15) 0.0113(14)

loop_
_atom_type_symbol
_atom_type_description
_atom_type_scat_dispersion_real
_atom_type_scat_dispersion_imag
_atom_type_scat_source
C C 0.0181 0.0091 'International Tables Vol C Tables 4.2.6.8 and 6.1.1.4'
H H 0.0000 0.0000 'International Tables Vol C Tables 4.2.6.8 and 6.1.1.4'
N N 0.0311 0.0180 'International Tables Vol C Tables 4.2.6.8 and 6.1.1.4'
O O 0.0492 0.0322 'International Tables Vol C Tables 4.2.6.8 and 6.1.1.4'

loop_
_geom_angle_atom_site_label_1
_geom_angle_atom_site_label_2
_geom_angle_atom_site_label_3
_geom_angle
_geom_angle_site_symmetry_1
_geom_angle_site_symmetry_3
_geom_angle_publ_flag
C5 O1 H1 109.5 . . ?
C1 N1 C2 115.6(2) . . ?
C3 N1 C1 119.3(2) . . ?
C3 N1 C2 125.0(2) . . ?
N1 C1 H1A 109.5 . . ?
N1 C1 H1B 109.5 . . ?
N1 C1 H1C 109.5 . . ?
H1A C1 H1B 109.5 . . ?
H1A C1 H1C 109.5 . . ?
H1B C1 H1C 109.5 . . ?
N1 C2 H2A 109.5 . . ?
N1 C2 H2B 109.5 . . ?
N1 C2 H2C 109.5 . . ?
H2A C2 H2B 109.5 . . ?
H2A C2 H2C 109.5 . . ?
H2B C2 H2C 109.5 . . ?
O3 C3 N1 121.9(2) . . ?
O3 C3 C4 118.0(2) . . ?
N1 C3 C4 120.1(2) . . ?
C3 C4 H4 108.7 . . ?
C3 C4 C6 111.3(2) . . ?
C5 C4 C3 105.98(18) . . ?
C5 C4 H4 108.7 . . ?
C5 C4 C6 113.22(19) . . ?
C6 C4 H4 108.7 . . ?
O1 C5 C4 111.93(19) . . ?
O2 C5 O1 123.0(2) . . ?
O2 C5 C4 125.1(2) . . ?
C4 C6 H6 108.8 . . ?
C7 C6 C4 109.7(2) . . ?
C7 C6 H6 108.8 . . ?
C7 C6 C8 111.2(2) . . ?
C8 C6 C4 109.40(19) . . ?
C8 C6 H6 108.8 . . ?
C6 C7 H7A 109.5 . . ?
C6 C7 H7B 109.5 . . ?
C6 C7 H7C 109.5 . . ?
H7A C7 H7B 109.5 . . ?
H7A C7 H7C 109.5 . . ?
H7B C7 H7C 109.5 . . ?
C6 C8 H8A 108.5 . . ?
C6 C8 H8B 108.5 . . ?
H8A C8 H8B 107.5 . . ?
C9 C8 C6 115.0(2) . . ?
C9 C8 H8A 108.5 . . ?
C9 C8 H8B 108.5 . . ?
C8 C9 H9A 109.1 . . ?
C8 C9 H9B 109.1 . . ?
C8 C9 C10 112.3(3) . . ?
H9A C9 H9B 107.9 . . ?
C10 C9 H9A 109.1 . . ?
C10 C9 H9B 109.1 . . ?
C9 C10 H10A 109.5 . . ?
C9 C10 H10B 109.5 . . ?
C9 C10 H10C 109.5 . . ?
H10A C10 H10B 109.5 . . ?
H10A C10 H10C 109.5 . . ?
H10B C10 H10C 109.5 . . ?

loop_
_geom_bond_atom_site_label_1
_geom_bond_atom_site_label_2
_geom_bond_distance
_geom_bond_site_symmetry_2
_geom_bond_publ_flag
O1 H1 0.8400 . ?
O1 C5 1.320(3) . ?
O2 C5 1.200(3) . ?
O3 C3 1.242(3) . ?
N1 C1 1.463(4) . ?
N1 C2 1.463(4) . ?
N1 C3 1.333(3) . ?
C1 H1A 0.9800 . ?
C1 H1B 0.9800 . ?
C1 H1C 0.9800 . ?
C2 H2A 0.9800 . ?
C2 H2B 0.9800 . ?
C2 H2C 0.9800 . ?
C3 C4 1.528(3) . ?
C4 H4 1.0000 . ?
C4 C5 1.520(3) . ?
C4 C6 1.536(3) . ?
C6 H6 1.0000 . ?
C6 C7 1.523(4) . ?
C6 C8 1.535(4) . ?
C7 H7A 0.9800 . ?
C7 H7B 0.9800 . ?
C7 H7C 0.9800 . ?
C8 H8A 0.9900 . ?
C8 H8B 0.9900 . ?
C8 C9 1.514(4) . ?
C9 H9A 0.9900 . ?
C9 H9B 0.9900 . ?
C9 C10 1.524(5) . ?
C10 H10A 0.9800 . ?
C10 H10B 0.9800 . ?
C10 H10C 0.9800 . ?
